data_7705903
loop_
_publ_author_name
'Zhao, Yan'
'Li, Lei'
'Ding, Bo'
'Wang, Xiu-Guang'
'Liu, Zheng-Yu'
'Yang, En-Cui'
'Zhao, Xiao-Jun'

_publ_section_title
;
 Encapsulated anion-dominated photocatalytic and adsorption performances
 for organic dye degradation and oxoanion pollutant capture over cationic
 Cu(i)-organic framework semiconductors.
;
_journal_issue 1
_journal_name_full 'Dalton transactions (Cambridge, England : 2003)'
_journal_page_first 197
_journal_page_last 207
_journal_paper_doi 10.1039/d0dt03662e
_journal_volume 50
_journal_year 2021
_chemical_formula_sum 'C18 H16 Cl Cu N6 O6'
_chemical_formula_weight 511.36
_space_group_crystal_system orthorhombic
_space_group_IT_number 33
_space_group_name_Hall 'P 2c -2n'
_space_group_name_H-M_alt 'P n a 21'
_atom_sites_solution_hydrogens geom
_audit_creation_method SHELXL-2013
_audit_update_record
;
2020-10-21 deposited with the CCDC.	2020-11-18 downloaded from the CCDC.
;
_cell_angle_alpha 90
_cell_angle_beta 90
_cell_angle_gamma 90
_cell_formula_units_Z 4
_cell_length_a 25.868(6)
_cell_length_b 3.7560(10)
_cell_length_c 20.661(5)
_cell_measurement_reflns_used 1724
_cell_measurement_temperature 296(2)
_cell_measurement_theta_max 28.10
_cell_measurement_theta_min 2.52
_cell_volume 2007.4(9)
_computing_cell_refinement 'Bruker SMART'
_computing_data_collection 'Bruker SMART'
_computing_data_reduction 'Bruker SAINT'
_computing_molecular_graphics 'Bruker SHELXTL'
_computing_publication_material 'Bruker SHELXTL'
_computing_structure_refinement 'SHELXL-2013 (Sheldrick, 2013)'
_computing_structure_solution 'Bruker SHELXTL'
_diffrn_ambient_temperature 296(2)
_diffrn_measured_fraction_theta_full 0.999
_diffrn_measured_fraction_theta_max 1.000
_diffrn_measurement_device_type 'CCD area detector'
_diffrn_measurement_method 'phi and omega scans'
_diffrn_radiation_type MoK\a
_diffrn_radiation_wavelength 0.71073
_diffrn_reflns_av_R_equivalents 0.0956
_diffrn_reflns_av_unetI/netI 0.0996
_diffrn_reflns_Laue_measured_fraction_full 0.999
_diffrn_reflns_Laue_measured_fraction_max 1.000
_diffrn_reflns_limit_h_max 32
_diffrn_reflns_limit_h_min -32
_diffrn_reflns_limit_k_max 4
_diffrn_reflns_limit_k_min -4
_diffrn_reflns_limit_l_max 25
_diffrn_reflns_limit_l_min -18
_diffrn_reflns_number 11807
_diffrn_reflns_point_group_measured_fraction_full 0.850
_diffrn_reflns_point_group_measured_fraction_max 0.837
_diffrn_reflns_theta_full 25.242
_diffrn_reflns_theta_max 26.500
_diffrn_reflns_theta_min 1.574
_exptl_absorpt_coefficient_mu 1.273
_exptl_absorpt_correction_type multi-scan
_exptl_absorpt_process_details SADABS
_exptl_crystal_colour ORANGE
_exptl_crystal_density_diffrn 1.692
_exptl_crystal_density_meas ?
_exptl_crystal_description BOLCK
_exptl_crystal_F_000 1040
_exptl_crystal_size_max 0.220
_exptl_crystal_size_mid 0.210
_exptl_crystal_size_min 0.180
_exptl_transmission_factor_max 0.803
_exptl_transmission_factor_min 0.767
_platon_squeeze_details
; 
The unit cell contains 4 ClO4- ions and 8 water molecules 
 which have been treated as a diffuse contribution to the overall 
scattering without secific atom positions by SQUEEZE/PLATON. 
;
_refine_diff_density_max 0.496
_refine_diff_density_min -0.306
_refine_diff_density_rms 0.092
_refine_ls_abs_structure_details
; 
 Flack x determined using 638 quotients [(I+)-(I-)]/[(I+)+(I-)] 
 (Parsons and Flack (2004), Acta Cryst. A60, s61). 
;
_refine_ls_abs_structure_Flack 0.45(3)
_refine_ls_extinction_method none
_refine_ls_goodness_of_fit_ref 1.029
_refine_ls_hydrogen_treatment constr
_refine_ls_matrix_type full
_refine_ls_number_parameters 226
_refine_ls_number_reflns 3490
_refine_ls_number_restraints 1
_refine_ls_restrained_S_all 1.028
_refine_ls_R_factor_all 0.0934
_refine_ls_R_factor_gt 0.0634
_refine_ls_shift/su_max 0.001
_refine_ls_shift/su_mean 0.000
_refine_ls_structure_factor_coef Fsqd
_refine_ls_weighting_details
; 
 w=1/[\s^2^(Fo^2^)+(0.0512P)^2^] 
 where P=(Fo^2^+2Fc^2^)/3 
;
_refine_ls_weighting_scheme calc
_refine_ls_wR_factor_gt 0.1333
_refine_ls_wR_factor_ref 0.1423
_reflns_Friedel_coverage 0.627
_reflns_Friedel_fraction_full 0.691
_reflns_Friedel_fraction_max 0.664
_reflns_number_gt 2286
_reflns_number_total 3490
_reflns_threshold_expression 'I > 2\s(I)'
_cod_data_source_file d0dt03662e2.cif
_cod_data_source_block n180524c
_cod_depositor_comments
;
The following automatic conversions were performed:

data item '_exptl_absorpt_correction_type' value 'MULTI-SCAN' was
changed to 'multi-scan' in accordance with the
/home/data/users/saulius/crontab/automatic-downloads/rss-feeds/RSC/lib/dictionaries/cif_core.dic
dictionary named 'cif_core.dic' version 2.4.2 last updated on
2011-04-26.

data item '_exptl_crystal_density_meas' value 'NONE' was changed to
'?' -- the value is perceived as not measured.

Automatic conversion script
Id: cif_fix_values 7556 2019-12-06 15:28:31Z antanas 

 Adding full bibliography for 7705902--7705903.cif.
;
_cod_database_code 7705903
_shelx_space_group_comment
; 
The symmetry employed for this shelxl refinement is uniquely defined 
by the following loop, which should always be used as a source of 
symmetry information in preference to the above space-group names. 
They are only intended as comments. 
;
_shelx_estimated_absorpt_t_min 0.767
_shelx_estimated_absorpt_t_max 0.803
_shelxl_version_number 2013-2

loop_
_space_group_symop_operation_xyz
'x, y, z'
'-x, -y, z+1/2'
'-x+1/2, y+1/2, z+1/2'
'x+1/2, -y+1/2, z'

loop_
_atom_site_label
_atom_site_type_symbol
_atom_site_fract_x
_atom_site_fract_y
_atom_site_fract_z
_atom_site_U_iso_or_equiv
_atom_site_adp_type
_atom_site_occupancy
_atom_site_site_symmetry_order
_atom_site_calc_flag
_atom_site_refinement_flags_posn
_atom_site_refinement_flags_adp
_atom_site_refinement_flags_occupancy
_atom_site_disorder_assembly
_atom_site_disorder_group
Cu1 Cu 0.64119(3) 0.0347(3) 0.12715(8) 0.0561(4) Uani 1 1 d . . . . .
N1 N 0.5741(3) 0.0044(18) 0.1790(3) 0.0518(17) Uani 1 1 d . . . . .
N2 N 0.33355(19) 0.1629(16) 0.3247(3) 0.0344(13) Uani 1 1 d . . . . .
N3 N 0.4254(2) 0.2371(17) 0.3281(3) 0.0369(13) Uani 1 1 d . . . . .
N4 N 0.3868(2) -0.0352(16) 0.2378(3) 0.0409(14) Uani 1 1 d . . . . .
N5 N 0.2048(2) -0.3423(17) 0.1691(3) 0.0460(16) Uani 1 1 d . . . . .
N6 N 0.3643(2) 0.7272(18) 0.5423(3) 0.0436(15) Uani 1 1 d . . . . .
C1 C 0.4782(3) 0.0533(19) 0.2395(4) 0.0393(18) Uani 1 1 d . . . . .
C2 C 0.4832(3) -0.096(2) 0.1779(4) 0.0424(18) Uani 1 1 d . . . . .
H2 H 0.4543 -0.1833 0.1564 0.051 Uiso 1 1 calc R U . . .
C3 C 0.5309(3) -0.114(2) 0.1493(3) 0.0427(19) Uani 1 1 d . . . . .
H3 H 0.5337 -0.2117 0.1081 0.051 Uiso 1 1 calc R U . . .
C4 C 0.5694(3) 0.136(2) 0.2375(4) 0.051(2) Uani 1 1 d . . . . .
H4 H 0.5990 0.2204 0.2579 0.062 Uiso 1 1 calc R U . . .
C5 C 0.5244(3) 0.155(2) 0.2698(4) 0.0451(19) Uani 1 1 d . . . . .
H5 H 0.5238 0.2369 0.3124 0.054 Uiso 1 1 calc R U . . .
C6 C 0.4271(3) 0.0897(19) 0.2711(3) 0.0380(17) Uani 1 1 d . . . . .
C7 C 0.3779(3) 0.2740(18) 0.3539(3) 0.0362(17) Uani 1 1 d . . . . .
C8 C 0.3406(3) 0.0160(18) 0.2672(4) 0.0356(16) Uani 1 1 d . . . . .
C9 C 0.3734(3) 0.432(2) 0.4171(3) 0.0387(18) Uani 1 1 d . . . . .
C10 C 0.3241(3) 0.481(2) 0.4470(4) 0.0476(19) Uani 1 1 d . . . . .
H10 H 0.2938 0.4108 0.4265 0.057 Uiso 1 1 calc R U . . .
C11 C 0.3236(3) 0.635(2) 0.5072(4) 0.045(2) Uani 1 1 d . . . . .
H11 H 0.2913 0.6783 0.5253 0.054 Uiso 1 1 calc R U . . .
C12 C 0.4106(3) 0.680(2) 0.5129(3) 0.0392(18) Uani 1 1 d . . . . .
H12 H 0.4402 0.7526 0.5348 0.047 Uiso 1 1 calc R U . . .
C13 C 0.4163(3) 0.530(2) 0.4527(4) 0.0430(18) Uani 1 1 d . . . . .
H13 H 0.4492 0.4948 0.4358 0.052 Uiso 1 1 calc R U . . .
C14 C 0.2938(3) -0.1178(19) 0.2322(4) 0.0388(17) Uani 1 1 d . . . . .
C15 C 0.2956(3) -0.233(2) 0.1699(4) 0.052(2) Uani 1 1 d . . . . .
H15 H 0.3269 -0.2374 0.1477 0.062 Uiso 1 1 calc R U . . .
C16 C 0.2504(3) -0.343(2) 0.1393(4) 0.0445(18) Uani 1 1 d . . . . .
H16 H 0.2521 -0.4200 0.0965 0.053 Uiso 1 1 calc R U . . .
C17 C 0.2021(3) -0.226(2) 0.2295(4) 0.054(2) Uani 1 1 d . . . . .
H17 H 0.1700 -0.2162 0.2498 0.065 Uiso 1 1 calc R U . . .
C18 C 0.2463(3) -0.117(2) 0.2637(4) 0.050(2) Uani 1 1 d . . . . .
H18 H 0.2438 -0.0448 0.3066 0.060 Uiso 1 1 calc R U . . .

loop_
_atom_site_aniso_label
_atom_site_aniso_U_11
_atom_site_aniso_U_22
_atom_site_aniso_U_33
_atom_site_aniso_U_23
_atom_site_aniso_U_13
_atom_site_aniso_U_12
Cu1 0.0414(5) 0.0763(8) 0.0506(5) 0.0131(7) -0.0039(6) 0.0062(5)
N1 0.053(4) 0.055(5) 0.047(4) 0.010(3) 0.013(3) -0.003(3)
N2 0.026(3) 0.035(4) 0.042(3) -0.004(3) 0.000(2) 0.002(3)
N3 0.032(3) 0.042(4) 0.036(3) 0.004(3) -0.003(2) -0.005(3)
N4 0.045(4) 0.035(4) 0.042(4) 0.000(3) -0.003(3) 0.000(3)
N5 0.037(4) 0.050(4) 0.051(4) -0.008(3) -0.005(3) -0.003(3)
N6 0.043(4) 0.049(4) 0.040(3) -0.008(3) -0.001(3) 0.005(3)
C1 0.034(4) 0.032(4) 0.052(5) 0.014(4) 0.005(3) 0.001(3)
C2 0.034(4) 0.038(5) 0.055(5) -0.004(4) -0.005(3) 0.005(3)
C3 0.040(4) 0.046(5) 0.042(5) 0.002(3) 0.003(3) -0.002(3)
C4 0.046(5) 0.050(6) 0.059(6) 0.007(4) -0.001(4) -0.004(4)
C5 0.044(4) 0.040(5) 0.052(5) 0.003(4) 0.008(4) -0.009(4)
C6 0.047(4) 0.029(4) 0.038(4) 0.014(3) 0.001(3) -0.001(3)
C7 0.053(5) 0.017(4) 0.039(4) 0.004(3) -0.008(3) 0.001(3)
C8 0.030(3) 0.033(4) 0.044(4) 0.005(3) -0.009(3) -0.003(3)
C9 0.045(4) 0.029(4) 0.043(5) -0.002(3) 0.002(3) -0.007(3)
C10 0.038(4) 0.052(5) 0.053(5) -0.013(4) -0.006(3) -0.001(4)
C11 0.038(4) 0.039(5) 0.057(5) -0.007(4) 0.012(4) 0.000(4)
C12 0.031(4) 0.047(5) 0.039(4) -0.003(3) -0.010(3) 0.005(3)
C13 0.033(4) 0.048(5) 0.047(5) -0.002(3) -0.001(3) 0.010(4)
C14 0.034(4) 0.036(4) 0.047(5) 0.000(3) -0.011(3) 0.001(3)
C15 0.048(5) 0.040(5) 0.067(6) -0.008(4) 0.001(4) 0.006(4)
C16 0.049(4) 0.049(5) 0.036(4) -0.009(3) -0.009(3) -0.007(3)
C17 0.039(4) 0.069(6) 0.055(5) -0.016(5) -0.007(4) -0.006(4)
C18 0.055(5) 0.050(5) 0.044(5) -0.010(4) -0.011(4) 0.001(4)

loop_
_atom_type_symbol
_atom_type_description
_atom_type_scat_dispersion_real
_atom_type_scat_dispersion_imag
_atom_type_scat_source
C C 0.0033 0.0016 'International Tables Vol C Tables 4.2.6.8 and 6.1.1.4'
H H 0.0000 0.0000 'International Tables Vol C Tables 4.2.6.8 and 6.1.1.4'
N N 0.0061 0.0033 'International Tables Vol C Tables 4.2.6.8 and 6.1.1.4'
O O 0.0106 0.0060 'International Tables Vol C Tables 4.2.6.8 and 6.1.1.4'
Cl Cl 0.1484 0.1585 'International Tables Vol C Tables 4.2.6.8 and 6.1.1.4'
Cu Cu 0.3201 1.2651 'International Tables Vol C Tables 4.2.6.8 and 6.1.1.4'

loop_
_geom_angle_atom_site_label_1
_geom_angle_atom_site_label_2
_geom_angle_atom_site_label_3
_geom_angle
_geom_angle_site_symmetry_1
_geom_angle_site_symmetry_3
_geom_angle_publ_flag
N6 Cu1 N5 127.5(3) 2_664 4_545 ?
N6 Cu1 N1 115.4(3) 2_664 . ?
N5 Cu1 N1 117.0(3) 4_545 . ?
C4 N1 C3 117.7(7) . . ?
C4 N1 Cu1 122.8(6) . . ?
C3 N1 Cu1 119.0(5) . . ?
C8 N2 C7 114.3(6) . . ?
C6 N3 C7 115.8(6) . . ?
C6 N4 C8 114.1(6) . . ?
C17 N5 C16 119.0(7) . . ?
C17 N5 Cu1 119.0(5) . 4_445 ?
C16 N5 Cu1 122.0(5) . 4_445 ?
C11 N6 C12 115.1(6) . . ?
C11 N6 Cu1 123.1(5) . 2_665 ?
C12 N6 Cu1 121.5(5) . 2_665 ?
C2 C1 C5 115.9(6) . . ?
C2 C1 C6 121.5(7) . . ?
C5 C1 C6 122.5(7) . . ?
C3 C2 C1 119.8(7) . . ?
C3 C2 H2 120.1 . . ?
C1 C2 H2 120.1 . . ?
N1 C3 C2 122.3(7) . . ?
N1 C3 H3 118.9 . . ?
C2 C3 H3 118.9 . . ?
N1 C4 C5 124.0(8) . . ?
N1 C4 H4 118.0 . . ?
C5 C4 H4 118.0 . . ?
C4 C5 C1 120.0(8) . . ?
C4 C5 H5 120.0 . . ?
C1 C5 H5 120.0 . . ?
N3 C6 N4 126.0(7) . . ?
N3 C6 C1 118.0(6) . . ?
N4 C6 C1 116.0(7) . . ?
N3 C7 N2 124.1(6) . . ?
N3 C7 C9 118.4(6) . . ?
N2 C7 C9 117.5(6) . . ?
N2 C8 N4 125.7(6) . . ?
N2 C8 C14 117.6(6) . . ?
N4 C8 C14 116.6(6) . . ?
C13 C9 C10 117.0(7) . . ?
C13 C9 C7 121.9(7) . . ?
C10 C9 C7 121.1(7) . . ?
C11 C10 C9 117.1(7) . . ?
C11 C10 H10 121.5 . . ?
C9 C10 H10 121.5 . . ?
N6 C11 C10 126.7(7) . . ?
N6 C11 H11 116.7 . . ?
C10 C11 H11 116.7 . . ?
N6 C12 C13 123.7(6) . . ?
N6 C12 H12 118.1 . . ?
C13 C12 H12 118.1 . . ?
C12 C13 C9 120.3(7) . . ?
C12 C13 H13 119.8 . . ?
C9 C13 H13 119.8 . . ?
C15 C14 C18 118.2(7) . . ?
C15 C14 C8 122.6(7) . . ?
C18 C14 C8 119.2(7) . . ?
C14 C15 C16 119.8(8) . . ?
C14 C15 H15 120.1 . . ?
C16 C15 H15 120.1 . . ?
N5 C16 C15 122.2(8) . . ?
N5 C16 H16 118.9 . . ?
C15 C16 H16 118.9 . . ?
N5 C17 C18 121.8(7) . . ?
N5 C17 H17 119.1 . . ?
C18 C17 H17 119.1 . . ?
C14 C18 C17 118.9(7) . . ?
C14 C18 H18 120.5 . . ?
C17 C18 H18 120.5 . . ?

loop_
_geom_bond_atom_site_label_1
_geom_bond_atom_site_label_2
_geom_bond_distance
_geom_bond_site_symmetry_2
_geom_bond_publ_flag
Cu1 N6 1.973(6) 2_664 ?
Cu1 N5 1.996(6) 4_545 ?
Cu1 N1 2.042(6) . ?
N1 C4 1.313(10) . ?
N1 C3 1.350(10) . ?
N2 C8 1.321(9) . ?
N2 C7 1.362(8) . ?
N3 C6 1.302(9) . ?
N3 C7 1.347(8) . ?
N4 C6 1.335(9) . ?
N4 C8 1.356(9) . ?
N5 C17 1.325(9) . ?
N5 C16 1.329(9) . ?
N5 Cu1 1.995(6) 4_445 ?
N6 C11 1.326(9) . ?
N6 C12 1.354(9) . ?
N6 Cu1 1.973(6) 2_665 ?
C1 C2 1.398(11) . ?
C1 C5 1.403(10) . ?
C1 C6 1.479(10) . ?
C2 C3 1.369(10) . ?
C2 H2 0.9300 . ?
C3 H3 0.9300 . ?
C4 C5 1.344(10) . ?
C4 H4 0.9300 . ?
C5 H5 0.9300 . ?
C7 C9 1.439(10) . ?
C8 C14 1.495(9) . ?
C9 C13 1.381(10) . ?
C9 C10 1.428(11) . ?
C10 C11 1.373(11) . ?
C10 H10 0.9300 . ?
C11 H11 0.9300 . ?
C12 C13 1.373(10) . ?
C12 H12 0.9300 . ?
C13 H13 0.9300 . ?
C14 C15 1.359(10) . ?
C14 C18 1.391(10) . ?
C15 C16 1.393(10) . ?
C15 H15 0.9300 . ?
C16 H16 0.9300 . ?
C17 C18 1.406(10) . ?
C17 H17 0.9300 . ?
C18 H18 0.9300 . ?

loop_
_geom_torsion_atom_site_label_1
_geom_torsion_atom_site_label_2
_geom_torsion_atom_site_label_3
_geom_torsion_atom_site_label_4
_geom_torsion
_geom_torsion_site_symmetry_1
_geom_torsion_site_symmetry_2
_geom_torsion_site_symmetry_3
_geom_torsion_site_symmetry_4
_geom_torsion_publ_flag
C5 C1 C2 C3 -4.1(11) . . . . ?
C6 C1 C2 C3 177.8(7) . . . . ?
C4 N1 C3 C2 1.0(12) . . . . ?
Cu1 N1 C3 C2 -170.8(6) . . . . ?
C1 C2 C3 N1 0.8(12) . . . . ?
C3 N1 C4 C5 0.7(13) . . . . ?
Cu1 N1 C4 C5 172.2(7) . . . . ?
N1 C4 C5 C1 -4.3(13) . . . . ?
C2 C1 C5 C4 5.7(11) . . . . ?
C6 C1 C5 C4 -176.2(7) . . . . ?
C7 N3 C6 N4 -2.2(10) . . . . ?
C7 N3 C6 C1 178.0(6) . . . . ?
C8 N4 C6 N3 2.7(10) . . . . ?
C8 N4 C6 C1 -177.5(6) . . . . ?
C2 C1 C6 N3 -178.9(7) . . . . ?
C5 C1 C6 N3 3.1(10) . . . . ?
C2 C1 C6 N4 1.3(10) . . . . ?
C5 C1 C6 N4 -176.7(7) . . . . ?
C6 N3 C7 N2 1.1(10) . . . . ?
C6 N3 C7 C9 179.4(6) . . . . ?
C8 N2 C7 N3 -0.7(9) . . . . ?
C8 N2 C7 C9 -179.1(6) . . . . ?
C7 N2 C8 N4 1.5(10) . . . . ?
C7 N2 C8 C14 179.2(6) . . . . ?
C6 N4 C8 N2 -2.4(10) . . . . ?
C6 N4 C8 C14 179.9(6) . . . . ?
N3 C7 C9 C13 -3.1(10) . . . . ?
N2 C7 C9 C13 175.4(7) . . . . ?
N3 C7 C9 C10 179.6(7) . . . . ?
N2 C7 C9 C10 -1.9(10) . . . . ?
C13 C9 C10 C11 2.8(11) . . . . ?
C7 C9 C10 C11 -179.8(7) . . . . ?
C12 N6 C11 C10 3.8(12) . . . . ?
Cu1 N6 C11 C10 177.5(7) 2_665 . . . ?
C9 C10 C11 N6 -3.7(13) . . . . ?
C11 N6 C12 C13 -3.3(11) . . . . ?
Cu1 N6 C12 C13 -177.0(6) 2_665 . . . ?
N6 C12 C13 C9 2.9(12) . . . . ?
C10 C9 C13 C12 -2.5(11) . . . . ?
C7 C9 C13 C12 -179.8(7) . . . . ?
N2 C8 C14 C15 171.6(7) . . . . ?
N4 C8 C14 C15 -10.5(10) . . . . ?
N2 C8 C14 C18 -6.6(10) . . . . ?
N4 C8 C14 C18 171.4(7) . . . . ?
C18 C14 C15 C16 0.3(11) . . . . ?
C8 C14 C15 C16 -177.9(7) . . . . ?
C17 N5 C16 C15 1.4(12) . . . . ?
Cu1 N5 C16 C15 -175.3(6) 4_445 . . . ?
C14 C15 C16 N5 -0.3(12) . . . . ?
C16 N5 C17 C18 -2.5(13) . . . . ?
Cu1 N5 C17 C18 174.3(7) 4_445 . . . ?
C15 C14 C18 C17 -1.4(11) . . . . ?
C8 C14 C18 C17 176.8(7) . . . . ?
N5 C17 C18 C14 2.6(13) . . . . ?

loop_
_platon_squeeze_void_nr
_platon_squeeze_void_average_x
_platon_squeeze_void_average_y
_platon_squeeze_void_average_z
_platon_squeeze_void_volume
_platon_squeeze_void_count_electrons
1 0.118 -0.082 -0.033 155.4 65.5
2 0.618 -0.073 -0.033 155.4 65.4
3 0.382 -0.103 0.467 155.4 65.5
4 0.882 -0.104 0.467 155.4 65.4
